data_4000388
_journal_name_full 'Chemistry of Materials'
_journal_year 2004
_chemical_formula_sum 'In Na5 O12 Si4'
_chemical_formula_weight 534.13
_space_group_IT_number 167
_symmetry_cell_setting hexagonal
_symmetry_space_group_name_Hall '-R 3 2"c'
_symmetry_space_group_name_H-M 'R -3 c :H'
_atom_sites_solution_hydrogens geom
_atom_sites_solution_primary direct
_atom_sites_solution_secondary difmap
_cell_angle_alpha 90.00
_cell_angle_beta 90.00
_cell_angle_gamma 120.00
_cell_formula_units_Z 18
_cell_length_a 21.7158(9)
_cell_length_b 21.7158(9)
_cell_length_c 12.4479(7)
_cell_measurement_reflns_used ?
_cell_measurement_temperature 294(2)
_cell_measurement_theta_max ?
_cell_measurement_theta_min ?
_cell_volume 5083.7(4)
_diffrn_ambient_temperature 294(2)
_diffrn_detector_area_resol_mean ?
_diffrn_measurement_device_type 'Siemens Smart CCD'
_diffrn_measurement_method ?
_diffrn_radiation_monochromator graphite
_diffrn_radiation_source 'fine-focus sealed tube'
_diffrn_radiation_type MoK\a
_diffrn_radiation_wavelength 0.71073
_diffrn_reflns_av_R_equivalents 0.0755
_diffrn_reflns_av_sigmaI/netI 0.0304
_diffrn_reflns_limit_h_max 28
_diffrn_reflns_limit_h_min -28
_diffrn_reflns_limit_k_max 28
_diffrn_reflns_limit_k_min -28
_diffrn_reflns_limit_l_max 7
_diffrn_reflns_limit_l_min -16
_diffrn_reflns_number 11968
_diffrn_reflns_theta_max 28.29
_diffrn_reflns_theta_min 1.88
_diffrn_standards_decay_% ?
_diffrn_standards_interval_count ?
_diffrn_standards_interval_time ?
_diffrn_standards_number ?
_exptl_absorpt_coefficient_mu 2.776
_exptl_absorpt_correction_T_max 0.968
_exptl_absorpt_correction_T_min 0.860
_exptl_absorpt_correction_type 'empirical based on symmetry equivalents'
_exptl_absorpt_process_details ?
_exptl_crystal_colour colorless
_exptl_crystal_density_diffrn 3.140
_exptl_crystal_density_meas ?
_exptl_crystal_density_method 'not measured'
_exptl_crystal_description rod
_exptl_crystal_F_000 4608
_exptl_crystal_size_max 0.2
_exptl_crystal_size_mid 0.05
_exptl_crystal_size_min 0.05
_refine_ls_extinction_coef 0.000149(16)
_refine_ls_extinction_expression Fc^*^=kFc[1+0.001xFc^2^\l^3^/sin(2\q)]^-1/4^
_refine_ls_extinction_method SHELXTL
_refine_ls_goodness_of_fit_ref 1.537
_refine_ls_hydrogen_treatment mixed
_refine_ls_matrix_type full
_refine_ls_number_parameters 112
_refine_ls_number_reflns 1415
_refine_ls_number_restraints 0
_refine_ls_restrained_S_all 1.537
_refine_ls_R_factor_all 0.0461
_refine_ls_R_factor_gt 0.0446
_refine_ls_shift/su_max 0.006
_refine_ls_shift/su_mean 0.001
_refine_ls_structure_factor_coef Fsqd
_refine_ls_weighting_details 'calc w=1/[\s^2^(Fo^2^)+(0.0000P)^2^+87.1072P] where P=(Fo^2^+2Fc^2^)/3'
_refine_ls_weighting_scheme calc
_refine_ls_wR_factor_gt 0.0837
_refine_ls_wR_factor_ref 0.0841
_reflns_number_gt 1363
_reflns_number_total 1415
_reflns_threshold_expression >2sigma(I)
_cod_depositor_comments
;
The following automatic conversions were performed:
'_symmetry_cell_setting' value 'Hexagonal' changed to 'hexagonal'
according to '/home/saulius/struct/CIF-dictionaries/cif_core.dic'
dictionary named 'cif_core.dic' version 2.4.1 from 2010-06-29.

Automatic conversion script
Id: cif_fix_enum 1527 2010-12-29 10:47:43Z saulius 
;
_cod_original_sg_symbol_H-M R-3c
_cod_database_code 4000388

loop_
_symmetry_equiv_pos_as_xyz
'x, y, z'
'-y, x-y, z'
'-x+y, -x, z'
'y, x, -z+1/2'
'x-y, -y, -z+1/2'
'-x, -x+y, -z+1/2'
'x+2/3, y+1/3, z+1/3'
'-y+2/3, x-y+1/3, z+1/3'
'-x+y+2/3, -x+1/3, z+1/3'
'y+2/3, x+1/3, -z+5/6'
'x-y+2/3, -y+1/3, -z+5/6'
'-x+2/3, -x+y+1/3, -z+5/6'
'x+1/3, y+2/3, z+2/3'
'-y+1/3, x-y+2/3, z+2/3'
'-x+y+1/3, -x+2/3, z+2/3'
'y+1/3, x+2/3, -z+7/6'
'x-y+1/3, -y+2/3, -z+7/6'
'-x+1/3, -x+y+2/3, -z+7/6'
'-x, -y, -z'
'y, -x+y, -z'
'x-y, x, -z'
'-y, -x, z-1/2'
'-x+y, y, z-1/2'
'x, x-y, z-1/2'
'-x+2/3, -y+1/3, -z+1/3'
'y+2/3, -x+y+1/3, -z+1/3'
'x-y+2/3, x+1/3, -z+1/3'
'-y+2/3, -x+1/3, z-1/6'
'-x+y+2/3, y+1/3, z-1/6'
'x+2/3, x-y+1/3, z-1/6'
'-x+1/3, -y+2/3, -z+2/3'
'y+1/3, -x+y+2/3, -z+2/3'
'x-y+1/3, x+2/3, -z+2/3'
'-y+1/3, -x+2/3, z+1/6'
'-x+y+1/3, y+2/3, z+1/6'
'x+1/3, x-y+2/3, z+1/6'

loop_
_atom_site_label
_atom_site_type_symbol
_atom_site_fract_x
_atom_site_fract_y
_atom_site_fract_z
_atom_site_U_iso_or_equiv
_atom_site_adp_type
_atom_site_occupancy
_atom_site_symmetry_multiplicity
_atom_site_calc_flag
_atom_site_refinement_flags
_atom_site_disorder_assembly
_atom_site_disorder_group
Na1 Na 0.59317(13) 0.19257(12) -0.02977(19) 0.0191(5) Uani 1 1 d . . .
Na2 Na 0.3333 -0.05280(17) -0.0833 0.0251(8) Uani 1 2 d S . .
Na3 Na 0.3287(5) 0.1810(5) 0.0440(12) 0.057(3) Uani 0.33 1 d P . .
Na4 Na 0.3333 0.1667 0.1667 0.053(2) Uani 0.67 2 d SP . .
Na5 Na 0.6667 0.3333 -0.1667 0.0174(11) Uani 1 6 d S . .
Na6 Na 0.6667 0.3333 0.0833 0.0169(11) Uani 1 6 d S . .
In1 In 0.41918(2) 0.08585(2) 0.0833 0.00859(15) Uani 1 2 d S . .
Si1 Si 0.42941(8) 0.11310(8) -0.18660(11) 0.0095(3) Uani 1 1 d . . .
Si2 Si 0.48251(7) 0.24390(8) -0.04234(11) 0.0094(3) Uani 1 1 d . . .
O1 O 0.3557(2) 0.0831(2) -0.2484(3) 0.0165(8) Uani 1 1 d . . .
O2 O 0.4312(2) 0.0697(2) -0.0847(3) 0.0151(8) Uani 1 1 d . . .
O3 O 0.48514(19) 0.1168(2) -0.2806(3) 0.0155(8) Uani 1 1 d . . .
O4 O 0.4573(2) 0.1966(2) -0.1542(3) 0.0179(9) Uani 1 1 d . . .
O5 O 0.4447(2) 0.1945(2) 0.0607(3) 0.0143(8) Uani 1 1 d . . .
O6 O 0.5671(2) 0.2866(2) -0.0366(3) 0.0173(8) Uani 1 1 d . . .

loop_
_atom_site_aniso_label
_atom_site_aniso_U_11
_atom_site_aniso_U_22
_atom_site_aniso_U_33
_atom_site_aniso_U_23
_atom_site_aniso_U_13
_atom_site_aniso_U_12
Na1 0.0186(11) 0.0149(11) 0.0237(12) 0.0010(9) 0.0031(10) 0.0083(10)
Na2 0.036(2) 0.0271(13) 0.0148(17) -0.0062(7) -0.0124(15) 0.0182(11)
Na3 0.016(4) 0.027(5) 0.130(11) -0.001(6) 0.002(5) 0.012(4)
Na4 0.033(4) 0.017(3) 0.097(6) -0.014(4) 0.030(4) 0.004(3)
Na5 0.0159(16) 0.0159(16) 0.020(3) 0.000 0.000 0.0080(8)
Na6 0.0163(16) 0.0163(16) 0.018(3) 0.000 0.000 0.0082(8)
In1 0.0080(2) 0.0080(2) 0.0095(3) -0.00003(9) 0.00003(9) 0.0038(2)
Si1 0.0089(6) 0.0100(6) 0.0085(7) -0.0011(5) 0.0010(5) 0.0039(5)
Si2 0.0099(6) 0.0067(6) 0.0103(7) 0.0009(5) 0.0000(5) 0.0032(5)
O1 0.0098(18) 0.021(2) 0.015(2) -0.0030(16) 0.0018(15) 0.0047(16)
O2 0.022(2) 0.0135(18) 0.0100(18) 0.0009(15) 0.0028(16) 0.0088(16)
O3 0.0100(17) 0.025(2) 0.0101(18) -0.0015(16) 0.0020(14) 0.0083(16)
O4 0.028(2) 0.0099(18) 0.0112(18) -0.0034(15) -0.0022(16) 0.0058(17)
O5 0.0174(19) 0.0145(19) 0.0117(18) 0.0016(15) 0.0011(15) 0.0084(16)
O6 0.0102(17) 0.0154(19) 0.024(2) 0.0017(17) -0.0021(15) 0.0045(16)
